data_7060405
loop_
_publ_author_name
'Yerrabelly, Jayaprakash Rao'
'Bathini, Pavan Kumar'
'Yerrabelly, Hemasri'
'Vadapalli, Kishore'

_publ_section_title
;
 Unusual titanium-induced McMurry coupling of
 4-oxo-4H-chromene-2-carbaldehydes enroute to bis-chromones
;
_journal_issue 10
_journal_name_full 'New Journal of Chemistry'
_journal_page_first 4705
_journal_page_last 4709
_journal_paper_doi 10.1039/D0NJ04730A
_journal_volume 45
_journal_year 2021
_chemical_formula_moiety 'C22 H18 O4'
_chemical_formula_sum 'C22 H18 O4'
_chemical_formula_weight 346.36
_space_group_crystal_system orthorhombic
_space_group_IT_number 41
_space_group_name_Hall 'C -2ac 2'
_space_group_name_H-M_alt 'C 2 e b'
_atom_sites_solution_hydrogens geom
_atom_sites_solution_primary iterative
_audit_creation_date 2018-06-29
_audit_creation_method
;
Olex2 1.2
(compiled 2018.05.29 svn.r3508 for OlexSys, GUI svn.r5506)
;
_audit_update_record
;
2018-06-29 deposited with the CCDC.	2021-02-01 downloaded from the CCDC.
;
_cell_angle_alpha 90
_cell_angle_beta 90
_cell_angle_gamma 90
_cell_formula_units_Z 4
_cell_length_a 7.4743(5)
_cell_length_b 15.2098(8)
_cell_length_c 14.2562(8)
_cell_measurement_reflns_used 2229
_cell_measurement_temperature 290
_cell_measurement_theta_max 26.5970
_cell_measurement_theta_min 2.8560
_cell_volume 1620.68(17)
_computing_cell_refinement
;
CrysAlisPro, Agilent Technologies,
Version 1.171.37.31 (release 14-01-2014 CrysAlis171 .NET)
(compiled Jan 14 2014,18:38:05)
;
_computing_data_collection
;
CrysAlisPro, Agilent Technologies,
Version 1.171.37.31 (release 14-01-2014 CrysAlis171 .NET)
(compiled Jan 14 2014,18:38:05)
;
_computing_data_reduction
;
CrysAlisPro, Agilent Technologies,
Version 1.171.37.31 (release 14-01-2014 CrysAlis171 .NET)
(compiled Jan 14 2014,18:38:05)
;
_computing_molecular_graphics 'Olex2 (Dolomanov et al., 2009)'
_computing_publication_material 'Olex2 (Dolomanov et al., 2009)'
_computing_structure_refinement 'XL (Sheldrick, 2008)'
_computing_structure_solution 'olex2.solve (Bourhis et al., 2015)'
_diffrn_ambient_temperature 290
_diffrn_detector 'CCD plate'
_diffrn_detector_area_resol_mean 16.0839
_diffrn_detector_type Eos
_diffrn_measured_fraction_theta_full 0.975
_diffrn_measured_fraction_theta_max 1.001
_diffrn_measurement_details
;
#__ type_ start__ end____ width___ exp.time_
  1 omega  -20.00   64.00   1.0000   12.0000
omega____ theta____ kappa____ phi______ frames
    -       21.7615  -99.0000   30.0000 84

#__ type_ start__ end____ width___ exp.time_
  2 omega   -8.00   72.00   1.0000   12.0000
omega____ theta____ kappa____ phi______ frames
    -       21.7615 -113.0000  -47.0000 80

#__ type_ start__ end____ width___ exp.time_
  3 omega  -20.00   64.00   1.0000   12.0000
omega____ theta____ kappa____ phi______ frames
    -       21.7615  -99.0000  150.0000 84

#__ type_ start__ end____ width___ exp.time_
  4 omega   -4.00   94.00   1.0000   12.0000
omega____ theta____ kappa____ phi______ frames
    -       21.7615   37.0000 -120.0000 98

#__ type_ start__ end____ width___ exp.time_
  5 omega  -51.00   95.00   1.0000   12.0000
omega____ theta____ kappa____ phi______ frames
    -       21.7615    0.0000 -150.0000 146

#__ type_ start__ end____ width___ exp.time_
  6 omega  -88.00    2.00   1.0000   12.0000
omega____ theta____ kappa____ phi______ frames
    -      -19.4177  -57.0000   30.0000 90

#__ type_ start__ end____ width___ exp.time_
  7 omega  -96.00  -34.00   1.0000   12.0000
omega____ theta____ kappa____ phi______ frames
    -      -19.4177 -179.0000   90.0000 62

#__ type_ start__ end____ width___ exp.time_
  8 omega    0.00   91.00   1.0000   12.0000
omega____ theta____ kappa____ phi______ frames
    -       21.7615   57.0000  -60.0000 91

#__ type_ start__ end____ width___ exp.time_
  9 omega   34.00   81.00   1.0000   12.0000
omega____ theta____ kappa____ phi______ frames
    -       21.7615  179.0000 -180.0000 47

#__ type_ start__ end____ width___ exp.time_
 10 omega   -8.00   92.00   1.0000   12.0000
omega____ theta____ kappa____ phi______ frames
    -       21.7615   77.0000  -30.0000 100
;
_diffrn_measurement_device 'four-circle diffractometer'
_diffrn_measurement_device_type 'Xcalibur, Eos, Nova'
_diffrn_measurement_method '\w scans'
_diffrn_orient_matrix_UB_11 0.0082578000
_diffrn_orient_matrix_UB_12 0.0289539000
_diffrn_orient_matrix_UB_13 -0.0387786000
_diffrn_orient_matrix_UB_21 -0.0076082000
_diffrn_orient_matrix_UB_22 0.0365624000
_diffrn_orient_matrix_UB_23 0.0306586000
_diffrn_orient_matrix_UB_31 0.0941799000
_diffrn_orient_matrix_UB_32 0.0003881000
_diffrn_orient_matrix_UB_33 0.0058223000
_diffrn_radiation_monochromator mirror
_diffrn_radiation_probe x-ray
_diffrn_radiation_type MoK\a
_diffrn_radiation_wavelength 0.71073
_diffrn_reflns_av_R_equivalents 0.0723
_diffrn_reflns_av_unetI/netI 0.0410
_diffrn_reflns_Laue_measured_fraction_full 0.975
_diffrn_reflns_Laue_measured_fraction_max 1.001
_diffrn_reflns_limit_h_max 8
_diffrn_reflns_limit_h_min -8
_diffrn_reflns_limit_k_max 18
_diffrn_reflns_limit_k_min -18
_diffrn_reflns_limit_l_max 16
_diffrn_reflns_limit_l_min -16
_diffrn_reflns_number 11806
_diffrn_reflns_point_group_measured_fraction_full 0.976
_diffrn_reflns_point_group_measured_fraction_max 1.001
_diffrn_reflns_theta_full 25.242
_diffrn_reflns_theta_max 24.988
_diffrn_reflns_theta_min 2.678
_diffrn_source 'Mova (Mo) X-ray Source'
_exptl_absorpt_coefficient_mu 0.097
_exptl_absorpt_correction_T_max 1.00000
_exptl_absorpt_correction_T_min 0.49802
_exptl_absorpt_correction_type multi-scan
_exptl_absorpt_process_details
;
CrysAlisPro, Agilent Technologies,
Version 1.171.37.31 (release 14-01-2014 CrysAlis171 .NET)
(compiled Jan 14 2014,18:38:05)
Empirical absorption correction using spherical harmonics,
 implemented in SCALE3 ABSPACK scaling algorithm.
;
_exptl_crystal_density_diffrn 1.420
_exptl_crystal_description block
_exptl_crystal_F_000 728
_exptl_crystal_size_max 0.3
_exptl_crystal_size_mid 0.2
_exptl_crystal_size_min 0.2
_refine_diff_density_max 0.408
_refine_diff_density_min -0.518
_refine_diff_density_rms 0.068
_refine_ls_abs_structure_details
;
 Flack x determined using 434 quotients [(I+)-(I-)]/[(I+)+(I-)]
 (Parsons and Flack (2004), Acta Cryst. A60, s61).
;
_refine_ls_abs_structure_Flack 0.2(10)
_refine_ls_extinction_method none
_refine_ls_goodness_of_fit_ref 1.082
_refine_ls_hydrogen_treatment constr
_refine_ls_matrix_type full
_refine_ls_number_parameters 112
_refine_ls_number_reflns 1427
_refine_ls_number_restraints 3
_refine_ls_restrained_S_all 1.126
_refine_ls_R_factor_all 0.0950
_refine_ls_R_factor_gt 0.0754
_refine_ls_shift/su_max 0.000
_refine_ls_shift/su_mean 0.000
_refine_ls_structure_factor_coef Fsqd
_refine_ls_weighting_details
;
 w=1/[\s^2^(Fo^2^)+(0.0841P)^2^+5.1342P]
 where P=(Fo^2^+2Fc^2^)/3
;
_refine_ls_weighting_scheme calc
_refine_ls_wR_factor_gt 0.1856
_refine_ls_wR_factor_ref 0.2021
_reflns_Friedel_coverage 0.841
_reflns_Friedel_fraction_full 0.978
_reflns_Friedel_fraction_max 1.002
_reflns_number_gt 1133
_reflns_number_total 1427
_reflns_threshold_expression 'I > 2\s(I)'
_cod_data_source_file d0nj04730a2.cif
_cod_data_source_block d-koo2-r
_cod_depositor_comments 'Adding full bibliography for 7060405.cif.'
_cod_original_sg_symbol_Hall 'C -2bc 2'
_cod_original_sg_symbol_H-M 'C 2 c b'
_cod_database_code 7060405
_shelxl_version_number 2013-2
_shelx_space_group_comment
;
The symmetry employed for this shelxl refinement is uniquely defined
by the following loop, which should always be used as a source of
symmetry information in preference to the above space-group names.
They are only intended as comments.
;
_shelx_estimated_absorpt_t_max 0.981
_shelx_estimated_absorpt_t_min 0.971
_reflns_odcompleteness_completeness 99.91
_reflns_odcompleteness_iscentric 1
_reflns_odcompleteness_theta 27.42
_olex2_refinement_description
;
1. Fixed Uiso
 At 1.2 times of:
  All C(H) groups, All C(H,H) groups
 At 1.5 times of:
  All C(H,H,H) groups
2. Restrained distances
 C1-C1_$1
 1.54 with sigma of 0.02
 C5-C6 \\sim C1-C1_$1
 with sigma of 0.02
3. Uiso/Uaniso restraints and constraints
Uanis(C1) = Uanis(C1) = Uanis(C2)
4.a Secondary CH2 refined with riding coordinates:
 C1(H1A,H1B)
4.b Me refined with riding coordinates:
 C10(H10A,H10B,H10C)
4.c Aromatic/amide H refined with riding coordinates:
 C11(H11), C8(H8), C7(H7), C3(H3)
;
_olex2_submission_special_instructions 'No special instructions were received'

loop_
_space_group_symop_operation_xyz
'x, y, z'
'x, -y, -z'
'x, y+1/2, -z+1/2'
'x, -y+1/2, z+1/2'
'x+1/2, y+1/2, z'
'x+1/2, -y+1/2, -z'
'x+1/2, y+1, -z+1/2'
'x+1/2, -y+1, z+1/2'

loop_
_atom_site_label
_atom_site_type_symbol
_atom_site_fract_x
_atom_site_fract_y
_atom_site_fract_z
_atom_site_U_iso_or_equiv
_atom_site_adp_type
_atom_site_occupancy
_atom_site_site_symmetry_order
_atom_site_calc_flag
_atom_site_refinement_flags_posn
_atom_site_refinement_flags_adp
_atom_site_refinement_flags_occupancy
_atom_site_disorder_assembly
_atom_site_disorder_group
C11 C 0.5563(9) 0.3973(4) 0.0953(4) 0.0300(14) Uani 1 1 d . . . . .
H11 H 0.5163 0.4282 0.0431 0.036 Uiso 1 1 calc R . . . .
C5 C 0.5376(9) 0.4345(4) 0.1850(4) 0.0328(16) Uani 1 1 d D . . . .
O2 O 0.5849(10) 0.4197(3) 0.3522(3) 0.0598(19) Uani 1 1 d . . . . .
C9 C 0.6330(9) 0.3157(4) 0.0836(4) 0.0307(15) Uani 1 1 d . . . . .
C8 C 0.6918(9) 0.2697(4) 0.1632(4) 0.0348(16) Uani 1 1 d . . . . .
H8 H 0.7429 0.2144 0.1558 0.042 Uiso 1 1 calc R . . . .
O1 O 0.4134(8) 0.5705(3) 0.1319(3) 0.0488(15) Uani 1 1 d . . . . .
C7 C 0.6756(10) 0.3044(4) 0.2519(5) 0.0371(17) Uani 1 1 d . . . . .
H7 H 0.7171 0.2741 0.3041 0.045 Uiso 1 1 calc R . . . .
C10 C 0.6564(10) 0.2771(4) -0.0130(4) 0.0377(17) Uani 1 1 d . . . . .
H10A H 0.7118 0.2204 -0.0081 0.057 Uiso 1 1 calc R . . . .
H10B H 0.7308 0.3152 -0.0499 0.057 Uiso 1 1 calc R . . . .
H10C H 0.5417 0.2712 -0.0426 0.057 Uiso 1 1 calc R . . . .
C6 C 0.5940(11) 0.3877(4) 0.2610(5) 0.042(2) Uani 1 1 d D . . . .
C3 C 0.4551(14) 0.5522(5) 0.2947(5) 0.057(3) Uani 1 1 d . . . . .
H3 H 0.4047 0.6066 0.3086 0.068 Uiso 1 1 calc R . . . .
C2 C 0.518(2) 0.5013(5) 0.3652(5) 0.096(3) Uani 1 1 d . . . . .
C4 C 0.4647(10) 0.5234(4) 0.1979(5) 0.043(2) Uani 1 1 d . . . . .
C1 C 0.515(2) 0.5287(5) 0.4651(5) 0.096(3) Uani 1 1 d D . . . .
H1A H 0.6170 0.5668 0.4747 0.115 Uiso 1 1 calc R . . . .
H1B H 0.4090 0.5650 0.4730 0.115 Uiso 1 1 calc R . . . .

loop_
_atom_site_aniso_label
_atom_site_aniso_U_11
_atom_site_aniso_U_22
_atom_site_aniso_U_33
_atom_site_aniso_U_23
_atom_site_aniso_U_13
_atom_site_aniso_U_12
C11 0.036(3) 0.028(3) 0.026(3) 0.004(3) 0.003(3) 0.005(3)
C5 0.043(4) 0.028(3) 0.028(3) 0.003(3) 0.011(3) 0.002(3)
O2 0.128(6) 0.025(2) 0.026(3) 0.0026(18) 0.023(3) 0.015(3)
C9 0.040(4) 0.028(3) 0.024(3) 0.000(3) 0.002(3) 0.005(3)
C8 0.047(4) 0.030(3) 0.028(3) -0.006(3) 0.007(3) 0.011(3)
O1 0.067(3) 0.031(3) 0.048(3) 0.016(2) 0.024(3) 0.021(3)
C7 0.059(5) 0.030(3) 0.022(3) 0.002(3) 0.000(3) 0.010(4)
C10 0.059(5) 0.026(3) 0.027(3) -0.004(3) -0.006(3) 0.007(3)
C6 0.077(6) 0.024(3) 0.024(3) 0.000(3) 0.013(3) 0.003(4)
C3 0.102(8) 0.023(3) 0.045(5) 0.004(3) 0.036(5) 0.017(4)
C2 0.219(10) 0.034(3) 0.034(3) -0.001(2) 0.045(5) 0.026(5)
C4 0.064(6) 0.025(3) 0.040(4) 0.010(3) 0.024(4) 0.007(3)
C1 0.219(10) 0.034(3) 0.034(3) -0.001(2) 0.045(5) 0.026(5)

loop_
_atom_type_symbol
_atom_type_description
_atom_type_scat_dispersion_real
_atom_type_scat_dispersion_imag
_atom_type_scat_source
C C 0.0033 0.0016 'International Tables Vol C Tables 4.2.6.8 and 6.1.1.4'
H H 0.0000 0.0000 'International Tables Vol C Tables 4.2.6.8 and 6.1.1.4'
O O 0.0106 0.0060 'International Tables Vol C Tables 4.2.6.8 and 6.1.1.4'

loop_
_geom_angle_atom_site_label_1
_geom_angle_atom_site_label_2
_geom_angle_atom_site_label_3
_geom_angle
_geom_angle_site_symmetry_1
_geom_angle_site_symmetry_3
_geom_angle_publ_flag
C9 C11 C5 121.0(6) . . ?
C11 C5 C4 121.4(6) . . ?
C6 C5 C11 118.8(5) . . ?
C6 C5 C4 119.7(6) . . ?
C2 O2 C6 118.0(6) . . ?
C11 C9 C8 118.7(5) . . ?
C11 C9 C10 120.7(5) . . ?
C8 C9 C10 120.6(5) . . ?
C7 C8 C9 121.6(6) . . ?
C8 C7 C6 117.9(6) . . ?
C5 C6 O2 123.0(6) . . ?
C5 C6 C7 121.9(6) . . ?
O2 C6 C7 115.0(6) . . ?
C2 C3 C4 121.1(7) . . ?
O2 C2 C3 123.6(7) . . ?
O2 C2 C1 113.4(7) . . ?
C3 C2 C1 123.0(7) . . ?
O1 C4 C5 123.4(6) . . ?
O1 C4 C3 122.1(6) . . ?
C3 C4 C5 114.5(6) . . ?
C1 C1 C2 122.5(9) 2_566 . ?

loop_
_geom_bond_atom_site_label_1
_geom_bond_atom_site_label_2
_geom_bond_distance
_geom_bond_site_symmetry_2
_geom_bond_publ_flag
C11 C5 1.404(9) . ?
C11 C9 1.377(9) . ?
C5 C6 1.364(9) . ?
C5 C4 1.470(9) . ?
O2 C6 1.389(8) . ?
O2 C2 1.350(9) . ?
C9 C8 1.404(9) . ?
C9 C10 1.507(9) . ?
C8 C7 1.375(9) . ?
O1 C4 1.242(8) . ?
C7 C6 1.411(9) . ?
C3 C2 1.354(12) . ?
C3 C4 1.450(10) . ?
C2 C1 1.485(10) . ?
C1 C1 1.324(12) 2_566 ?

loop_
_geom_torsion_atom_site_label_1
_geom_torsion_atom_site_label_2
_geom_torsion_atom_site_label_3
_geom_torsion_atom_site_label_4
_geom_torsion
_geom_torsion_site_symmetry_1
_geom_torsion_site_symmetry_2
_geom_torsion_site_symmetry_3
_geom_torsion_site_symmetry_4
_geom_torsion_publ_flag
C11 C5 C6 O2 178.5(7) . . . . ?
C11 C5 C6 C7 2.1(10) . . . . ?
C11 C5 C4 O1 1.0(11) . . . . ?
C11 C5 C4 C3 -179.7(7) . . . . ?
C11 C9 C8 C7 -0.4(10) . . . . ?
C5 C11 C9 C8 0.3(10) . . . . ?
C5 C11 C9 C10 -178.6(7) . . . . ?
O2 C2 C1 C1 -22.5(15) . . . 2_566 ?
C9 C11 C5 C6 -1.1(9) . . . . ?
C9 C11 C5 C4 176.7(7) . . . . ?
C9 C8 C7 C6 1.3(11) . . . . ?
C8 C7 C6 C5 -2.2(11) . . . . ?
C8 C7 C6 O2 -178.9(7) . . . . ?
C10 C9 C8 C7 178.5(7) . . . . ?
C6 C5 C4 O1 178.8(7) . . . . ?
C6 C5 C4 C3 -1.8(10) . . . . ?
C6 O2 C2 C3 2.2(18) . . . . ?
C6 O2 C2 C1 179.9(9) . . . . ?
C3 C2 C1 C1 155.3(9) . . . 2_566 ?
C2 O2 C6 C5 -0.6(13) . . . . ?
C2 O2 C6 C7 176.0(10) . . . . ?
C2 C3 C4 C5 3.3(14) . . . . ?
C2 C3 C4 O1 -177.4(10) . . . . ?
C4 C5 C6 O2 0.6(11) . . . . ?
C4 C5 C6 C7 -175.8(7) . . . . ?
C4 C3 C2 O2 -3.6(19) . . . . ?
C4 C3 C2 C1 178.8(11) . . . . ?
